data_4506141
loop_
_publ_author_name
'Batsanov, Andrei S.'
'Howard, Judith A. K.'
'Albesa-Jov\'e, David'
'Collings, Jonathan C.'
'Liu, Zhiqiang'
'Mkhalid, Ibraheem A. I.'
'Thibault, Marie-H\'el\`ene'
'Marder, Todd B.'

_publ_section_title
;
 Structural Versatility of
 Pyrene-2-(4,4,5,5-tetramethyl-[1,3,2]dioxaborolane) and
 Pyrene-2,7-bis(4,4,5,5-tetramethyl-[1,3,2]dioxaborolane)
;
_journal_issue 6
_journal_name_full 'Crystal Growth &amp; Design'
_journal_page_first 2794
_journal_paper_doi 10.1021/cg201554t
_journal_volume 12
_journal_year 2012
_chemical_formula_moiety 'C28 H32 B2 O4'
_chemical_formula_sum 'C28 H32 B2 O4'
_chemical_formula_weight 454.16
_chemical_melting_point 605
_chemical_name_systematic
; 
 Pyrene-2,7-bis(4,4,5,5-tetramethyl-[1,3,2]dioxaborolane) 
;
_space_group_IT_number 14
_symmetry_cell_setting monoclinic
_symmetry_space_group_name_Hall '-P 2yn'
_symmetry_space_group_name_H-M 'P 1 21/n 1'
_atom_sites_solution_hydrogens difmap
_atom_sites_solution_primary direct
_atom_sites_solution_secondary difmap
_audit_creation_method SHELXL-97
_cell_angle_alpha 90.00
_cell_angle_beta 109.137(4)
_cell_angle_gamma 90.00
_cell_formula_units_Z 2
_cell_length_a 10.6980(4)
_cell_length_b 11.0555(6)
_cell_length_c 11.2465(6)
_cell_measurement_reflns_used 7497
_cell_measurement_temperature 120(2)
_cell_measurement_theta_max 30.05
_cell_measurement_theta_min 2.66
_cell_volume 1256.64(11)
_computing_cell_refinement 'SAINT version 6.45A (Bruker, 2003)'
_computing_data_collection 'SMART version 5.625 (Bruker, 2001)'
_computing_data_reduction 'SAINT version 6.45A (Bruker, 2003)'
_computing_molecular_graphics 'SHELXTL version 6.14 (Bruker, 2003)'
_computing_publication_material 'SHELXTL version 6.14 (Bruker, 2003)'
_computing_structure_refinement 'SHELXTL version 6.14 (Bruker, 2003)'
_computing_structure_solution 'SHELXTL version 6.14 (Bruker, 2003)'
_diffrn_ambient_temperature 120(2)
_diffrn_detector_area_resol_mean 5.6
_diffrn_measured_fraction_theta_full 0.996
_diffrn_measured_fraction_theta_max 0.957
_diffrn_measurement_device_type 'Bruker SMART 6000 CCD area detector'
_diffrn_measurement_method '\w scans'
_diffrn_radiation_monochromator graphite
_diffrn_radiation_source 'fine-focus sealed tube'
_diffrn_radiation_type MoK\a
_diffrn_radiation_wavelength 0.71073
_diffrn_reflns_av_R_equivalents 0.0312
_diffrn_reflns_av_sigmaI/netI 0.0222
_diffrn_reflns_limit_h_max 14
_diffrn_reflns_limit_h_min -14
_diffrn_reflns_limit_k_max 15
_diffrn_reflns_limit_k_min -15
_diffrn_reflns_limit_l_max 15
_diffrn_reflns_limit_l_min -15
_diffrn_reflns_number 14824
_diffrn_reflns_theta_full 29.00
_diffrn_reflns_theta_max 30.15
_diffrn_reflns_theta_min 2.28
_diffrn_standards_number 0
_exptl_absorpt_coefficient_mu 0.077
_exptl_absorpt_correction_type none
_exptl_crystal_colour colorless
_exptl_crystal_density_diffrn 1.200
_exptl_crystal_density_method 'not measured'
_exptl_crystal_description 'oblong block'
_exptl_crystal_F_000 484
_exptl_crystal_size_max 0.60
_exptl_crystal_size_mid 0.40
_exptl_crystal_size_min 0.35
_refine_diff_density_max 0.434
_refine_diff_density_min -0.208
_refine_diff_density_rms 0.045
_refine_ls_extinction_method none
_refine_ls_goodness_of_fit_ref 1.055
_refine_ls_hydrogen_treatment refall
_refine_ls_matrix_type full
_refine_ls_number_parameters 218
_refine_ls_number_reflns 3547
_refine_ls_number_restraints 0
_refine_ls_restrained_S_all 1.055
_refine_ls_R_factor_all 0.0518
_refine_ls_R_factor_gt 0.0409
_refine_ls_shift/su_max 0.000
_refine_ls_shift/su_mean 0.000
_refine_ls_structure_factor_coef Fsqd
_refine_ls_weighting_details 'calc w=1/[\s^2^(Fo^2^)+(0.0777P)^2^+0.1006P] where P=(Fo^2^+2Fc^2^)/3'
_refine_ls_weighting_scheme calc
_refine_ls_wR_factor_gt 0.1144
_refine_ls_wR_factor_ref 0.1213
_reflns_number_gt 2881
_reflns_number_total 3547
_reflns_threshold_expression I>2\s(I)
_cod_data_source_file cg201554t_si_002.cif
_cod_data_source_block \b-1
_cod_depositor_comments
;
The following automatic conversions were performed:

'_symmetry_cell_setting' value 'Monoclinic' changed to 'monoclinic'
according to /home/saulius/struct/CIF-dictionaries/cif_core.dic
dictionary named 'cif_core.dic' version 2.4.1 from 2010-06-29.

Automatic conversion script
Id: cif_fix_values 1891 2012-01-12 08:04:46Z andrius 
;
_cod_original_sg_symbol_H-M 'P 21/n'
_cod_database_code 4506141

loop_
_symmetry_equiv_pos_as_xyz
'x, y, z'
'-x+1/2, y+1/2, -z+1/2'
'-x, -y, -z'
'x-1/2, -y-1/2, z-1/2'

loop_
_atom_site_label
_atom_site_type_symbol
_atom_site_fract_x
_atom_site_fract_y
_atom_site_fract_z
_atom_site_U_iso_or_equiv
_atom_site_adp_type
_atom_site_occupancy
_atom_site_symmetry_multiplicity
_atom_site_calc_flag
O1 O 0.43689(7) -0.00089(6) 0.66166(6) 0.02316(17) Uani 1 1 d
O2 O 0.21925(6) 0.05571(6) 0.57590(6) 0.02298(17) Uani 1 1 d
C1 C 0.52447(9) 0.24934(9) 0.62218(9) 0.0218(2) Uani 1 1 d
H1 H 0.5862(12) 0.1961(11) 0.6796(12) 0.026(3) Uiso 1 1 d
C2 C 0.39453(9) 0.21081(8) 0.56261(9) 0.02078(19) Uani 1 1 d
C3 C 0.30677(9) 0.28852(8) 0.47681(8) 0.02028(19) Uani 1 1 d
H3 H 0.2166(13) 0.2605(11) 0.4343(12) 0.032(3) Uiso 1 1 d
C4 C 0.25749(9) 0.48488(9) 0.36233(9) 0.0219(2) Uani 1 1 d
H4 H 0.1651(13) 0.4590(11) 0.3210(12) 0.026(3) Uiso 1 1 d
C5 C 0.29837(9) 0.59544(9) 0.33806(9) 0.0228(2) Uani 1 1 d
H5 H 0.2403(11) 0.6499(11) 0.2770(11) 0.022(3) Uiso 1 1 d
C6 C 0.56850(9) 0.36353(8) 0.59998(8) 0.01953(19) Uani 1 1 d
C7 C 0.47855(8) 0.44170(8) 0.51223(8) 0.01758(18) Uani 1 1 d
C8 C 0.34619(9) 0.40349(8) 0.45001(8) 0.01867(19) Uani 1 1 d
C9 C 0.36027(9) -0.09033(9) 0.70502(9) 0.0232(2) Uani 1 1 d
C10 C 0.21808(9) -0.07193(9) 0.60988(9) 0.0237(2) Uani 1 1 d
C11 C 0.41907(11) -0.21451(10) 0.70250(12) 0.0335(3) Uani 1 1 d
H11A H 0.4284(16) -0.2352(14) 0.6152(16) 0.053(4) Uiso 1 1 d
H11B H 0.3638(16) -0.2747(14) 0.7252(14) 0.048(4) Uiso 1 1 d
H11C H 0.5094(16) -0.2181(15) 0.7644(15) 0.052(4) Uiso 1 1 d
C12 C 0.37272(13) -0.05431(13) 0.83911(10) 0.0368(3) Uani 1 1 d
H12A H 0.3343(14) 0.0290(14) 0.8423(14) 0.042(4) Uiso 1 1 d
H12B H 0.3286(15) -0.1108(13) 0.8780(15) 0.045(4) Uiso 1 1 d
H12C H 0.4683(16) -0.0533(14) 0.8913(14) 0.047(4) Uiso 1 1 d
C13 C 0.19392(13) -0.14351(11) 0.48882(11) 0.0359(3) Uani 1 1 d
H13A H 0.1080(16) -0.1160(14) 0.4281(15) 0.049(4) Uiso 1 1 d
H13B H 0.2708(16) -0.1275(13) 0.4521(15) 0.050(4) Uiso 1 1 d
H13C H 0.1857(15) -0.2302(15) 0.5038(15) 0.051(4) Uiso 1 1 d
C14 C 0.10736(12) -0.09314(12) 0.66407(13) 0.0372(3) Uani 1 1 d
H14A H 0.0234(16) -0.0810(13) 0.6022(15) 0.044(4) Uiso 1 1 d
H14B H 0.1161(15) -0.1783(15) 0.6943(15) 0.048(4) Uiso 1 1 d
H14C H 0.1150(14) -0.0367(14) 0.7362(14) 0.043(4) Uiso 1 1 d
B B 0.34910(10) 0.08606(10) 0.59853(10) 0.0210(2) Uani 1 1 d

loop_
_atom_site_aniso_label
_atom_site_aniso_U_11
_atom_site_aniso_U_22
_atom_site_aniso_U_33
_atom_site_aniso_U_23
_atom_site_aniso_U_13
_atom_site_aniso_U_12
O1 0.0190(3) 0.0238(4) 0.0255(3) 0.0043(3) 0.0057(3) -0.0025(2)
O2 0.0194(3) 0.0201(3) 0.0282(4) 0.0024(3) 0.0061(3) -0.0011(2)
C1 0.0198(4) 0.0211(5) 0.0230(4) 0.0029(3) 0.0052(4) 0.0011(3)
C2 0.0204(4) 0.0198(4) 0.0226(4) -0.0003(3) 0.0077(3) -0.0014(3)
C3 0.0170(4) 0.0208(4) 0.0224(4) -0.0020(3) 0.0055(3) -0.0017(3)
C4 0.0157(4) 0.0226(5) 0.0239(4) -0.0006(3) 0.0019(3) -0.0003(3)
C5 0.0174(4) 0.0227(5) 0.0242(4) 0.0022(3) 0.0014(3) 0.0017(3)
C6 0.0166(4) 0.0202(4) 0.0207(4) 0.0000(3) 0.0046(3) 0.0004(3)
C7 0.0157(4) 0.0182(4) 0.0186(4) -0.0015(3) 0.0053(3) 0.0001(3)
C8 0.0163(4) 0.0193(4) 0.0198(4) -0.0021(3) 0.0052(3) -0.0001(3)
C9 0.0193(4) 0.0250(5) 0.0232(4) 0.0043(3) 0.0040(3) -0.0040(3)
C10 0.0195(4) 0.0207(5) 0.0275(5) 0.0037(4) 0.0032(4) -0.0020(3)
C11 0.0271(5) 0.0269(5) 0.0409(6) 0.0103(5) 0.0033(5) 0.0021(4)
C12 0.0348(6) 0.0511(8) 0.0230(5) 0.0025(5) 0.0075(4) -0.0078(5)
C13 0.0361(6) 0.0263(6) 0.0339(6) -0.0049(4) -0.0039(5) -0.0001(5)
C14 0.0227(5) 0.0397(7) 0.0487(7) 0.0139(6) 0.0111(5) -0.0039(4)
B 0.0207(5) 0.0219(5) 0.0200(5) -0.0009(4) 0.0063(4) -0.0019(4)

loop_
_atom_type_symbol
_atom_type_description
_atom_type_scat_dispersion_real
_atom_type_scat_dispersion_imag
_atom_type_scat_source
C C 0.0033 0.0016 'International Tables Vol C Tables 4.2.6.8 and 6.1.1.4'
H H 0.0000 0.0000 'International Tables Vol C Tables 4.2.6.8 and 6.1.1.4'
B B 0.0013 0.0007 'International Tables Vol C Tables 4.2.6.8 and 6.1.1.4'
O O 0.0106 0.0060 'International Tables Vol C Tables 4.2.6.8 and 6.1.1.4'

loop_
_exptl_crystal_face_index_h
_exptl_crystal_face_index_k
_exptl_crystal_face_index_l
_exptl_crystal_face_perp_dist
-1.00 -1.00 2.00 0.1750
1.00 1.00 -2.00 0.1750
-2.00 2.00 3.00 0.1700
2.00 -2.00 -3.00 0.1700
2.00 0.00 1.00 0.1750
-2.00 0.00 -1.00 0.1750

loop_
_geom_angle_atom_site_label_1
_geom_angle_atom_site_label_2
_geom_angle_atom_site_label_3
_geom_angle
_geom_angle_site_symmetry_1
_geom_angle_site_symmetry_3
B O1 C9 106.43(7) . .
B O2 C10 106.43(7) . .
C2 C1 C6 122.01(8) . .
C2 C1 H1 119.6(8) . .
C6 C1 H1 118.4(8) . .
C1 C2 C3 118.74(9) . .
C1 C2 B 119.42(8) . .
C3 C2 B 121.76(8) . .
C2 C3 C8 121.58(8) . .
C2 C3 H3 118.3(8) . .
C8 C3 H3 120.1(8) . .
C5 C4 C8 121.21(8) . .
C5 C4 H4 120.4(7) . .
C8 C4 H4 118.4(7) . .
C4 C5 C6 121.36(9) . 3_666
C4 C5 H5 121.9(7) . .
C6 C5 H5 116.8(7) 3_666 .
C1 C6 C7 118.78(8) . .
C1 C6 C5 122.43(8) . 3_666
C7 C6 C5 118.79(8) . 3_666
C8 C7 C6 119.92(8) . .
C8 C7 C7 120.35(10) . 3_666
C6 C7 C7 119.73(10) . 3_666
C3 C8 C7 118.96(8) . .
C3 C8 C4 122.48(8) . .
C7 C8 C4 118.56(8) . .
O1 C9 C11 108.92(8) . .
O1 C9 C12 106.03(8) . .
C11 C9 C12 110.70(9) . .
O1 C9 C10 102.11(7) . .
C11 C9 C10 115.03(8) . .
C12 C9 C10 113.22(9) . .
O2 C10 C14 109.18(8) . .
O2 C10 C13 106.34(8) . .
C14 C10 C13 110.67(10) . .
O2 C10 C9 102.42(7) . .
C14 C10 C9 114.74(9) . .
C13 C10 C9 112.78(9) . .
C9 C11 H11A 112.6(9) . .
C9 C11 H11B 108.8(9) . .
H11A C11 H11B 110.4(12) . .
C9 C11 H11C 109.9(10) . .
H11A C11 H11C 106.2(13) . .
H11B C11 H11C 108.9(13) . .
C9 C12 H12A 111.6(8) . .
C9 C12 H12B 112.4(9) . .
H12A C12 H12B 107.8(11) . .
C9 C12 H12C 109.0(9) . .
H12A C12 H12C 108.5(12) . .
H12B C12 H12C 107.4(13) . .
C10 C13 H13A 107.6(9) . .
C10 C13 H13B 109.8(9) . .
H13A C13 H13B 110.2(13) . .
C10 C13 H13C 110.7(9) . .
H13A C13 H13C 107.5(12) . .
H13B C13 H13C 111.0(12) . .
C10 C14 H14A 111.1(9) . .
C10 C14 H14B 106.6(9) . .
H14A C14 H14B 110.1(13) . .
C10 C14 H14C 111.1(8) . .
H14A C14 H14C 108.1(12) . .
H14B C14 H14C 109.8(13) . .
O1 B O2 113.96(8) . .
O1 B C2 122.45(8) . .
O2 B C2 123.51(9) . .

loop_
_geom_bond_atom_site_label_1
_geom_bond_atom_site_label_2
_geom_bond_distance
_geom_bond_site_symmetry_2
O1 B 1.3686(13) .
O1 C9 1.4661(11) .
O2 B 1.3694(12) .
O2 C10 1.4630(12) .
C1 C2 1.3972(13) .
C1 C6 1.3982(13) .
C1 H1 0.959(13) .
C2 C3 1.3988(13) .
C2 B 1.5589(14) .
C3 C8 1.4027(13) .
C3 H3 0.976(13) .
C4 C5 1.3557(13) .
C4 C8 1.4384(13) .
C4 H4 0.986(13) .
C5 C6 1.4384(12) 3_666
C5 H5 0.969(12) .
C6 C7 1.4227(12) .
C6 C5 1.4384(12) 3_666
C7 C8 1.4225(12) .
C7 C7 1.4252(17) 3_666
C9 C11 1.5142(15) .
C9 C12 1.5228(15) .
C9 C10 1.5598(14) .
C10 C14 1.5174(15) .
C10 C13 1.5219(15) .
C11 H11A 1.044(17) .
C11 H11B 0.978(16) .
C11 H11C 0.989(17) .
C12 H12A 1.013(16) .
C12 H12B 0.969(16) .
C12 H12C 0.999(16) .
C13 H13A 0.996(16) .
C13 H13B 1.049(16) .
C13 H13C 0.982(16) .
C14 H14A 0.948(16) .
C14 H14B 0.995(16) .
C14 H14C 1.006(16) .
